data_7000392
loop_
_publ_author_name
'Agostinho, Magno'
'Rosa, Vitor'
'Avil\'es, Teresa'
'Welter, Richard'
'Braunstein, Pierre'

_publ_section_title
;
 Synthesis and characterization of Co and Ni complexes stabilized by
 keto- and acetamide-derived P,O-type phosphine ligands
;
_journal_issue 5
_journal_name_full 'Dalton Transactions'
_journal_page_first 814
_journal_page_last 822
_journal_paper_doi 10.1039/b814284j
_journal_year 2009
_chemical_formula_moiety '2(C19 H18 Co I2 N O P), 3/2(C H2 Cl2)'
_chemical_formula_sum 'C39.5 H39 Cl3 Co2 I4 N2 O2 P2'
_chemical_formula_weight 1367.48
_chemical_name_systematic
;
?
;
_space_group_IT_number 2
_symmetry_cell_setting triclinic
_symmetry_space_group_name_Hall '-P 1'
_symmetry_space_group_name_H-M 'P -1'
_atom_sites_solution_hydrogens geom
_atom_sites_solution_primary direct
_atom_sites_solution_secondary difmap
_audit_creation_method SHELXL-97
_cell_angle_alpha 89.393(2)
_cell_angle_beta 82.027(2)
_cell_angle_gamma 76.3740(14)
_cell_formula_units_Z 2
_cell_length_a 8.0520(3)
_cell_length_b 15.4070(5)
_cell_length_c 19.8740(7)
_cell_measurement_reflns_used 7323
_cell_measurement_temperature 173(2)
_cell_measurement_theta_max 30.034
_cell_measurement_theta_min 0.998
_cell_volume 2372.33(15)
_computing_cell_refinement 'Denzo (Nonius B.V., 1998)'
_computing_data_collection 'Collect (Nonius B.V., 1998)'
_computing_data_reduction 'Denzo (Nonius B.V., 1998)'
_computing_molecular_graphics 'PLATON 98 (Spek, 1998)'
_computing_publication_material 'SHELXL-97 (Sheldrick, 1997)'
_computing_structure_refinement 'SHELXL-97 (Sheldrick, 1997)'
_computing_structure_solution 'SHELXS-97 (Sheldrick, 1997)'
_diffrn_ambient_temperature 173(2)
_diffrn_measured_fraction_theta_full 0.995
_diffrn_measured_fraction_theta_max 0.995
_diffrn_measurement_device_type KappaCCD
_diffrn_measurement_method '\f scans'
_diffrn_radiation_monochromator graphite
_diffrn_radiation_source 'fine-focus sealed tube'
_diffrn_radiation_type MoK\a
_diffrn_radiation_wavelength 0.71073
_diffrn_reflns_av_R_equivalents 0.0342
_diffrn_reflns_av_sigmaI/netI 0.0957
_diffrn_reflns_limit_h_max 11
_diffrn_reflns_limit_h_min -11
_diffrn_reflns_limit_k_max 20
_diffrn_reflns_limit_k_min -21
_diffrn_reflns_limit_l_max 25
_diffrn_reflns_limit_l_min -27
_diffrn_reflns_number 19144
_diffrn_reflns_theta_full 30.07
_diffrn_reflns_theta_max 30.07
_diffrn_reflns_theta_min 1.36
_exptl_absorpt_coefficient_mu 3.573
_exptl_absorpt_correction_type none
_exptl_crystal_colour black
_exptl_crystal_density_diffrn 1.914
_exptl_crystal_density_method 'not measured'
_exptl_crystal_description prism
_exptl_crystal_F_000 1306
_exptl_crystal_size_max 0.10
_exptl_crystal_size_mid 0.10
_exptl_crystal_size_min 0.10
_refine_diff_density_max 1.977
_refine_diff_density_min -1.592
_refine_diff_density_rms 0.206
_refine_ls_extinction_method none
_refine_ls_goodness_of_fit_ref 0.912
_refine_ls_hydrogen_treatment constr
_refine_ls_matrix_type full
_refine_ls_number_parameters 506
_refine_ls_number_reflns 13854
_refine_ls_number_restraints 5
_refine_ls_restrained_S_all 0.912
_refine_ls_R_factor_all 0.1140
_refine_ls_R_factor_gt 0.0593
_refine_ls_shift/su_max 0.001
_refine_ls_shift/su_mean 0.000
_refine_ls_structure_factor_coef Fsqd
_refine_ls_weighting_details 'calc w=1/[\s^2^(Fo^2^)+(0.1161P)^2^+6.7228P] where P=(Fo^2^+2Fc^2^)/3'
_refine_ls_weighting_scheme calc
_refine_ls_wR_factor_gt 0.1627
_refine_ls_wR_factor_ref 0.1971
_reflns_number_gt 8377
_reflns_number_total 13854
_reflns_threshold_expression >2sigma(I)
_cod_data_source_file b814284j.txt
_cod_data_source_block complex_5
_cod_original_cell_volume 2372.33(14)
_cod_original_sg_symbol_H-M P-1
_cod_original_formula_sum 'C39.50 H39 Cl3 Co2 I4 N2 O2 P2'
_cod_database_code 7000392

loop_
_symmetry_equiv_pos_as_xyz
'x, y, z'
'-x, -y, -z'

loop_
_atom_site_label
_atom_site_type_symbol
_atom_site_fract_x
_atom_site_fract_y
_atom_site_fract_z
_atom_site_U_iso_or_equiv
_atom_site_adp_type
_atom_site_occupancy
_atom_site_symmetry_multiplicity
_atom_site_calc_flag
_atom_site_refinement_flags
_atom_site_disorder_assembly
_atom_site_disorder_group
I1 I 0.40822(7) -0.44758(4) 0.65978(3) 0.04526(16) Uani 1 1 d . . .
I2 I 0.40257(6) -0.27170(3) 0.52664(3) 0.03691(14) Uani 1 1 d . . .
I3 I 1.13886(6) 0.36670(3) 0.70510(3) 0.03519(13) Uani 1 1 d . . .
I4 I 0.86428(6) 0.24649(3) 0.61783(3) 0.03439(13) Uani 1 1 d . . .
Co1 Co 0.63349(11) -0.37836(6) 0.58540(5) 0.0254(2) Uani 1 1 d . . .
Co2 Co 1.12214(11) 0.20430(6) 0.68601(5) 0.0271(2) Uani 1 1 d . . .
P1 P 0.6269(2) -0.27534(11) 0.66206(10) 0.0256(4) Uani 1 1 d . . .
P2 P 0.9632(2) 0.20835(12) 0.78585(10) 0.0268(4) Uani 1 1 d . . .
O1 O 0.4468(6) -0.1132(3) 0.7604(3) 0.0349(12) Uani 1 1 d . . .
O2 O 0.6587(7) 0.2769(4) 0.8988(3) 0.0433(13) Uani 1 1 d . . .
N1 N 0.4181(7) -0.2300(4) 0.6967(3) 0.0297(13) Uani 1 1 d . . .
N2 N 0.7849(7) 0.2945(4) 0.7903(3) 0.0312(13) Uani 1 1 d . . .
C1 C 0.3567(8) -0.1589(4) 0.7407(4) 0.0296(15) Uani 1 1 d . . .
C2 C 0.1648(9) -0.1400(6) 0.7629(5) 0.043(2) Uani 1 1 d . . .
H2A H 0.1293 -0.0879 0.7940 0.065 Uiso 1 1 calc . . .
H2B H 0.1358 -0.1920 0.7862 0.065 Uiso 1 1 calc . . .
H2C H 0.1045 -0.1279 0.7230 0.065 Uiso 1 1 calc . . .
C3 C 0.7080(8) -0.1801(4) 0.6272(4) 0.0274(14) Uani 1 1 d . . .
C4 C 0.5974(8) -0.1061(5) 0.6062(4) 0.0318(16) Uani 1 1 d . . .
H4 H 0.4770 -0.1027 0.6117 0.038 Uiso 1 1 calc . . .
C5 C 0.6609(9) -0.0359(5) 0.5769(4) 0.0357(17) Uani 1 1 d . . .
H5 H 0.5839 0.0150 0.5622 0.043 Uiso 1 1 calc . . .
C6 C 0.8375(11) -0.0403(5) 0.5691(5) 0.043(2) Uani 1 1 d . . .
H6 H 0.8803 0.0085 0.5504 0.051 Uiso 1 1 calc . . .
C7 C 0.9499(10) -0.1153(6) 0.5885(5) 0.044(2) Uani 1 1 d . . .
H7 H 1.0705 -0.1188 0.5817 0.053 Uiso 1 1 calc . . .
C8 C 0.8878(8) -0.1866(5) 0.6180(4) 0.0327(16) Uani 1 1 d . . .
H8 H 0.9650 -0.2383 0.6316 0.039 Uiso 1 1 calc . . .
C9 C 0.7387(9) -0.3115(5) 0.7348(4) 0.0294(14) Uani 1 1 d . . .
C10 C 0.7893(10) -0.2495(5) 0.7748(4) 0.0372(17) Uani 1 1 d . . .
H10 H 0.7692 -0.1885 0.7626 0.045 Uiso 1 1 calc . . .
C11 C 0.8675(11) -0.2768(6) 0.8313(5) 0.044(2) Uani 1 1 d . . .
H11 H 0.8991 -0.2345 0.8584 0.052 Uiso 1 1 calc . . .
C12 C 0.9004(14) -0.3665(8) 0.8487(5) 0.061(3) Uani 1 1 d . . .
H12 H 0.9575 -0.3864 0.8868 0.073 Uiso 1 1 calc . . .
C13 C 0.8477(15) -0.4266(7) 0.8090(5) 0.063(3) Uani 1 1 d . . .
H13 H 0.8662 -0.4874 0.8216 0.076 Uiso 1 1 calc . . .
C14 C 0.7703(13) -0.4008(5) 0.7526(5) 0.048(2) Uani 1 1 d . . .
H14 H 0.7385 -0.4434 0.7259 0.058 Uiso 1 1 calc . . .
C15 C 0.8503(10) -0.3757(5) 0.5183(5) 0.0412(19) Uani 1 1 d . . .
H15 H 0.8786 -0.3222 0.5016 0.049 Uiso 1 1 calc . . .
C16 C 0.8981(9) -0.4199(6) 0.5778(5) 0.0405(19) Uani 1 1 d . . .
H16 H 0.9679 -0.4025 0.6075 0.049 Uiso 1 1 calc . . .
C17 C 0.8246(10) -0.4936(5) 0.5854(4) 0.0388(18) Uani 1 1 d . . .
H17 H 0.8326 -0.5339 0.6219 0.047 Uiso 1 1 calc . . .
C18 C 0.7360(10) -0.4977(5) 0.5291(4) 0.0362(17) Uani 1 1 d . . .
H18 H 0.6760 -0.5420 0.5211 0.043 Uiso 1 1 calc . . .
C19 C 0.7519(10) -0.4263(6) 0.4876(4) 0.0388(18) Uani 1 1 d . . .
H19 H 0.7055 -0.4133 0.4462 0.047 Uiso 1 1 calc . . .
C20 C 0.6497(9) 0.3145(5) 0.8445(4) 0.0335(16) Uani 1 1 d . . .
C21 C 0.4984(11) 0.3856(7) 0.8296(5) 0.057(3) Uani 1 1 d . . .
H21A H 0.4072 0.3942 0.8687 0.085 Uiso 1 1 calc . . .
H21B H 0.4546 0.3676 0.7896 0.085 Uiso 1 1 calc . . .
H21C H 0.5342 0.4417 0.8206 0.085 Uiso 1 1 calc . . .
C22 C 1.0733(10) 0.2264(6) 0.8566(4) 0.0371(17) Uani 1 1 d . . .
C23 C 1.0369(11) 0.3069(6) 0.8903(5) 0.045(2) Uani 1 1 d . . .
H23 H 0.9467 0.3540 0.8786 0.054 Uiso 1 1 calc . . .
C24 C 1.1296(13) 0.3209(7) 0.9413(5) 0.057(3) Uani 1 1 d . . .
H24 H 1.0999 0.3769 0.9649 0.068 Uiso 1 1 calc . . .
C25 C 1.2619(12) 0.2560(9) 0.9579(5) 0.064(3) Uani 1 1 d . . .
H25 H 1.3283 0.2674 0.9913 0.077 Uiso 1 1 calc . . .
C26 C 1.2979(13) 0.1765(8) 0.9273(6) 0.063(3) Uani 1 1 d . . .
H26 H 1.3881 0.1308 0.9407 0.075 Uiso 1 1 calc . . .
C27 C 1.2069(11) 0.1568(7) 0.8751(5) 0.052(2) Uani 1 1 d . . .
H27 H 1.2346 0.0993 0.8537 0.062 Uiso 1 1 calc . . .
C28 C 0.8737(9) 0.1109(5) 0.8067(4) 0.0309(15) Uani 1 1 d . . .
C29 C 0.8591(12) 0.0774(6) 0.8721(4) 0.0439(19) Uani 1 1 d . . .
H29 H 0.9030 0.1025 0.9073 0.053 Uiso 1 1 calc . . .
C30 C 0.7799(13) 0.0070(6) 0.8854(5) 0.050(2) Uani 1 1 d . . .
H30 H 0.7761 -0.0188 0.9290 0.060 Uiso 1 1 calc . . .
C31 C 0.7062(11) -0.0256(6) 0.8348(5) 0.048(2) Uani 1 1 d . . .
H31 H 0.6438 -0.0704 0.8451 0.058 Uiso 1 1 calc . . .
C32 C 0.7227(9) 0.0059(5) 0.7711(5) 0.0401(19) Uani 1 1 d . . .
H32 H 0.6760 -0.0186 0.7365 0.048 Uiso 1 1 calc . . .
C33 C 0.8079(9) 0.0740(5) 0.7560(4) 0.0373(17) Uani 1 1 d . . .
H33 H 0.8209 0.0952 0.7110 0.045 Uiso 1 1 calc . . .
C34 C 1.3712(9) 0.1428(6) 0.7017(5) 0.042(2) Uani 1 1 d . . .
H34 H 1.4260 0.1575 0.7380 0.051 Uiso 1 1 calc . . .
C35 C 1.2664(9) 0.0782(5) 0.7034(4) 0.0395(19) Uani 1 1 d . . .
H35 H 1.2411 0.0420 0.7406 0.047 Uiso 1 1 calc . . .
C36 C 1.2092(11) 0.0793(5) 0.6399(5) 0.048(2) Uani 1 1 d . . .
H36 H 1.1361 0.0443 0.6266 0.058 Uiso 1 1 calc . . .
C37 C 1.2803(11) 0.1426(6) 0.5980(5) 0.047(2) Uani 1 1 d . . .
H37 H 1.2631 0.1559 0.5523 0.057 Uiso 1 1 calc . . .
C38 C 1.3777(10) 0.1806(6) 0.6359(5) 0.044(2) Uani 1 1 d . . .
H38 H 1.4388 0.2245 0.6206 0.053 Uiso 1 1 calc . . .
C40 C 0.5384(10) 0.4389(12) 1.0178(18) 0.20(3) Uani 0.50 1 d PD . .
H40A H 0.5678 0.4246 1.0640 0.244 Uiso 0.50 1 calc P . .
H40B H 0.5536 0.3821 0.9922 0.244 Uiso 0.50 1 calc P . .
Cl4 Cl 0.6692(9) 0.5010(5) 0.9776(4) 0.199(4) Uani 1 1 d D . .
C39 C 0.6927(5) 0.2033(5) 1.0479(5) 0.200(14) Uani 1 1 d D . .
H39A H 0.6652 0.2295 1.0039 0.240 Uiso 1 1 calc . . .
H39B H 0.8197 0.1889 1.0463 0.240 Uiso 1 1 calc . . .
Cl1 Cl 0.9118(4) 0.1793(4) 1.04027(19) 0.137(2) Uani 1 1 d D . .
Cl2 Cl 0.6223(12) 0.1077(7) 1.0584(3) 0.149(5) Uani 0.50 1 d PD . .
Cl3 Cl 0.6018(12) 0.2801(6) 1.1113(3) 0.160(5) Uani 0.50 1 d PD . .

loop_
_atom_site_aniso_label
_atom_site_aniso_U_11
_atom_site_aniso_U_22
_atom_site_aniso_U_33
_atom_site_aniso_U_23
_atom_site_aniso_U_13
_atom_site_aniso_U_12
I1 0.0571(3) 0.0435(3) 0.0422(3) -0.0019(2) 0.0029(2) -0.0315(3)
I2 0.0338(2) 0.0386(3) 0.0370(3) -0.0030(2) -0.0129(2) -0.00114(19)
I3 0.0415(3) 0.0301(2) 0.0389(3) 0.0064(2) -0.0085(2) -0.01681(19)
I4 0.0349(2) 0.0386(3) 0.0331(3) 0.0058(2) -0.01204(19) -0.01149(19)
Co1 0.0268(4) 0.0227(4) 0.0265(5) -0.0012(4) -0.0030(3) -0.0059(3)
Co2 0.0253(4) 0.0256(5) 0.0306(5) 0.0027(4) -0.0046(4) -0.0060(3)
P1 0.0237(8) 0.0248(8) 0.0288(10) -0.0014(7) -0.0023(6) -0.0075(6)
P2 0.0275(8) 0.0258(8) 0.0294(10) 0.0028(7) -0.0066(7) -0.0096(7)
O1 0.031(2) 0.032(3) 0.043(3) -0.008(2) -0.003(2) -0.011(2)
O2 0.043(3) 0.050(3) 0.034(3) 0.005(3) 0.001(2) -0.008(3)
N1 0.030(3) 0.029(3) 0.030(3) -0.003(3) 0.000(2) -0.009(2)
N2 0.029(3) 0.031(3) 0.036(4) 0.002(3) -0.005(2) -0.010(2)
C1 0.029(3) 0.023(3) 0.034(4) 0.008(3) -0.002(3) -0.002(3)
C2 0.028(4) 0.043(4) 0.056(6) -0.011(4) 0.005(3) -0.008(3)
C3 0.025(3) 0.024(3) 0.033(4) -0.011(3) 0.003(3) -0.011(2)
C4 0.024(3) 0.029(4) 0.041(5) 0.001(3) 0.000(3) -0.007(3)
C5 0.038(4) 0.027(3) 0.035(4) -0.003(3) 0.008(3) -0.002(3)
C6 0.051(5) 0.026(4) 0.048(5) 0.003(3) 0.009(4) -0.012(3)
C7 0.039(4) 0.045(5) 0.049(5) -0.007(4) 0.006(4) -0.020(4)
C8 0.025(3) 0.030(4) 0.041(5) -0.005(3) 0.002(3) -0.008(3)
C9 0.036(4) 0.026(3) 0.024(4) -0.001(3) -0.006(3) -0.004(3)
C10 0.039(4) 0.043(4) 0.032(4) 0.003(3) -0.009(3) -0.013(3)
C11 0.054(5) 0.040(4) 0.043(5) -0.005(4) -0.021(4) -0.015(4)
C12 0.070(6) 0.073(7) 0.042(6) -0.001(5) -0.025(5) -0.009(5)
C13 0.096(8) 0.041(5) 0.041(6) 0.007(4) -0.007(5) 0.004(5)
C14 0.084(6) 0.030(4) 0.032(5) 0.002(3) -0.015(4) -0.013(4)
C15 0.038(4) 0.030(4) 0.048(5) -0.006(4) 0.018(3) -0.007(3)
C16 0.024(3) 0.044(4) 0.050(5) -0.017(4) -0.003(3) -0.002(3)
C17 0.038(4) 0.028(4) 0.045(5) 0.005(3) -0.007(3) 0.002(3)
C18 0.041(4) 0.021(3) 0.044(5) -0.014(3) -0.003(3) -0.002(3)
C19 0.034(4) 0.048(5) 0.028(4) -0.004(3) -0.002(3) 0.002(3)
C20 0.030(3) 0.037(4) 0.034(4) 0.002(3) -0.003(3) -0.009(3)
C21 0.037(4) 0.071(6) 0.052(6) 0.007(5) 0.002(4) 0.001(4)
C22 0.036(4) 0.052(5) 0.030(4) 0.008(4) -0.013(3) -0.020(3)
C23 0.048(5) 0.043(5) 0.050(6) 0.002(4) -0.011(4) -0.024(4)
C24 0.059(6) 0.075(7) 0.050(6) -0.002(5) -0.012(5) -0.039(5)
C25 0.045(5) 0.104(9) 0.054(6) -0.007(6) -0.012(4) -0.036(6)
C26 0.050(5) 0.086(8) 0.049(6) -0.003(6) -0.014(4) -0.004(5)
C27 0.045(5) 0.068(6) 0.039(5) -0.002(4) -0.014(4) -0.002(4)
C28 0.031(3) 0.029(3) 0.035(4) 0.006(3) -0.005(3) -0.012(3)
C29 0.063(5) 0.045(5) 0.032(4) 0.004(4) -0.009(4) -0.028(4)
C30 0.086(7) 0.037(5) 0.033(5) 0.007(4) 0.000(4) -0.030(4)
C31 0.050(5) 0.036(4) 0.059(6) -0.003(4) 0.012(4) -0.024(4)
C32 0.029(4) 0.034(4) 0.059(6) -0.003(4) -0.006(3) -0.010(3)
C33 0.030(4) 0.037(4) 0.046(5) 0.005(4) -0.011(3) -0.008(3)
C34 0.021(3) 0.047(5) 0.057(6) 0.007(4) -0.010(3) -0.001(3)
C35 0.033(4) 0.032(4) 0.045(5) 0.019(4) -0.002(3) 0.007(3)
C36 0.046(5) 0.032(4) 0.058(6) -0.017(4) -0.005(4) 0.007(3)
C37 0.043(4) 0.053(5) 0.035(5) 0.003(4) 0.004(3) 0.004(4)
C38 0.030(4) 0.038(4) 0.054(6) -0.001(4) 0.010(3) 0.001(3)
C40 0.22(5) 0.23(5) 0.16(4) -0.11(4) 0.08(4) -0.10(5)
Cl4 0.221(7) 0.176(6) 0.209(7) -0.116(5) 0.083(6) -0.124(5)
C39 0.079(9) 0.43(4) 0.058(9) 0.119(16) -0.020(7) 0.017(15)
Cl1 0.075(2) 0.292(7) 0.061(2) -0.034(3) -0.0002(17) -0.084(3)
Cl2 0.187(8) 0.314(13) 0.019(2) 0.015(4) -0.001(3) -0.215(10)
Cl3 0.154(7) 0.162(8) 0.076(5) 0.082(5) 0.049(5) 0.095(6)

loop_
_atom_type_symbol
_atom_type_description
_atom_type_scat_dispersion_real
_atom_type_scat_dispersion_imag
_atom_type_scat_source
C C 0.0033 0.0016 'International Tables Vol C Tables 4.2.6.8 and 6.1.1.4'
H H 0.0000 0.0000 'International Tables Vol C Tables 4.2.6.8 and 6.1.1.4'
N N 0.0061 0.0033 'International Tables Vol C Tables 4.2.6.8 and 6.1.1.4'
O O 0.0106 0.0060 'International Tables Vol C Tables 4.2.6.8 and 6.1.1.4'
P P 0.1023 0.0942 'International Tables Vol C Tables 4.2.6.8 and 6.1.1.4'
I I -0.4742 1.8119 'International Tables Vol C Tables 4.2.6.8 and 6.1.1.4'
Co Co 0.3494 0.9721 'International Tables Vol C Tables 4.2.6.8 and 6.1.1.4'
Cl Cl 0.1484 0.1585 'International Tables Vol C Tables 4.2.6.8 and 6.1.1.4'

loop_
_geom_angle_atom_site_label_1
_geom_angle_atom_site_label_2
_geom_angle_atom_site_label_3
_geom_angle
_geom_angle_site_symmetry_1
_geom_angle_site_symmetry_3
_geom_angle_publ_flag
C15 Co1 C17 67.2(3) . . ?
C15 Co1 C16 40.2(4) . . ?
C17 Co1 C16 39.7(3) . . ?
C15 Co1 C18 66.5(3) . . ?
C17 Co1 C18 39.9(3) . . ?
C16 Co1 C18 66.5(3) . . ?
C15 Co1 C19 40.2(3) . . ?
C17 Co1 C19 66.4(3) . . ?
C16 Co1 C19 66.8(3) . . ?
C18 Co1 C19 38.6(3) . . ?
C15 Co1 P1 103.5(2) . . ?
C17 Co1 P1 116.3(3) . . ?
C16 Co1 P1 91.5(2) . . ?
C18 Co1 P1 155.9(2) . . ?
C19 Co1 P1 142.1(2) . . ?
C15 Co1 I2 100.1(3) . . ?
C17 Co1 I2 150.9(3) . . ?
C16 Co1 I2 139.4(3) . . ?
C18 Co1 I2 111.3(2) . . ?
C19 Co1 I2 86.8(2) . . ?
P1 Co1 I2 91.67(6) . . ?
C15 Co1 I1 157.5(2) . . ?
C17 Co1 I1 92.6(2) . . ?
C16 Co1 I1 126.7(3) . . ?
C18 Co1 I1 91.9(2) . . ?
C19 Co1 I1 123.9(2) . . ?
P1 Co1 I1 93.97(6) . . ?
I2 Co1 I1 93.34(3) . . ?
C36 Co2 C35 39.7(4) . . ?
C36 Co2 C34 67.2(4) . . ?
C35 Co2 C34 40.9(3) . . ?
C36 Co2 C37 40.5(4) . . ?
C35 Co2 C37 67.2(3) . . ?
C34 Co2 C37 66.2(4) . . ?
C36 Co2 C38 66.6(4) . . ?
C35 Co2 C38 67.4(3) . . ?
C34 Co2 C38 39.8(3) . . ?
C37 Co2 C38 38.4(4) . . ?
C36 Co2 P2 115.2(3) . . ?
C35 Co2 P2 91.3(2) . . ?
C34 Co2 P2 105.5(3) . . ?
C37 Co2 P2 155.5(3) . . ?
C38 Co2 P2 144.1(3) . . ?
C36 Co2 I3 153.0(3) . . ?
C35 Co2 I3 136.8(3) . . ?
C34 Co2 I3 97.7(2) . . ?
C37 Co2 I3 113.6(3) . . ?
C38 Co2 I3 87.4(2) . . ?
P2 Co2 I3 89.93(6) . . ?
C36 Co2 I4 92.8(3) . . ?
C35 Co2 I4 128.1(3) . . ?
C34 Co2 I4 155.7(3) . . ?
C37 Co2 I4 89.6(3) . . ?
C38 Co2 I4 120.5(3) . . ?
P2 Co2 I4 95.40(6) . . ?
I3 Co2 I4 94.64(3) . . ?
N1 P1 C9 104.6(3) . . ?
N1 P1 C3 104.7(3) . . ?
C9 P1 C3 106.2(3) . . ?
N1 P1 Co1 109.8(2) . . ?
C9 P1 Co1 116.9(2) . . ?
C3 P1 Co1 113.7(2) . . ?
N2 P2 C22 105.8(4) . . ?
N2 P2 C28 103.5(3) . . ?
C22 P2 C28 106.5(4) . . ?
N2 P2 Co2 110.2(2) . . ?
C22 P2 Co2 113.6(3) . . ?
C28 P2 Co2 116.4(3) . . ?
C1 N1 P1 128.4(5) . . ?
C20 N2 P2 126.3(5) . . ?
O1 C1 N1 124.0(6) . . ?
O1 C1 C2 122.3(7) . . ?
N1 C1 C2 113.7(6) . . ?
C1 C2 H2A 109.5 . . ?
C1 C2 H2B 109.5 . . ?
H2A C2 H2B 109.5 . . ?
C1 C2 H2C 109.5 . . ?
H2A C2 H2C 109.5 . . ?
H2B C2 H2C 109.5 . . ?
C4 C3 C8 120.4(6) . . ?
C4 C3 P1 120.6(5) . . ?
C8 C3 P1 118.9(5) . . ?
C3 C4 C5 120.3(6) . . ?
C3 C4 H4 119.9 . . ?
C5 C4 H4 119.9 . . ?
C4 C5 C6 120.1(7) . . ?
C4 C5 H5 120.0 . . ?
C6 C5 H5 119.9 . . ?
C7 C6 C5 120.0(7) . . ?
C7 C6 H6 120.0 . . ?
C5 C6 H6 120.0 . . ?
C6 C7 C8 120.5(7) . . ?
C6 C7 H7 119.7 . . ?
C8 C7 H7 119.8 . . ?
C7 C8 C3 118.7(7) . . ?
C7 C8 H8 120.6 . . ?
C3 C8 H8 120.7 . . ?
C14 C9 C10 119.3(7) . . ?
C14 C9 P1 119.7(6) . . ?
C10 C9 P1 121.0(5) . . ?
C11 C10 C9 120.6(7) . . ?
C11 C10 H10 119.7 . . ?
C9 C10 H10 119.7 . . ?
C10 C11 C12 120.0(8) . . ?
C10 C11 H11 120.0 . . ?
C12 C11 H11 120.0 . . ?
C11 C12 C13 118.6(9) . . ?
C11 C12 H12 120.7 . . ?
C13 C12 H12 120.7 . . ?
C14 C13 C12 122.2(9) . . ?
C14 C13 H13 118.9 . . ?
C12 C13 H13 118.9 . . ?
C13 C14 C9 119.3(8) . . ?
C13 C14 H14 120.4 . . ?
C9 C14 H14 120.4 . . ?
C16 C15 C19 107.5(7) . . ?
C16 C15 Co1 70.1(4) . . ?
C19 C15 Co1 71.7(4) . . ?
C16 C15 H15 126.2 . . ?
C19 C15 H15 126.3 . . ?
Co1 C15 H15 123.6 . . ?
C17 C16 C15 108.0(7) . . ?
C17 C16 Co1 70.1(4) . . ?
C15 C16 Co1 69.7(4) . . ?
C17 C16 H16 126.0 . . ?
C15 C16 H16 126.0 . . ?
Co1 C16 H16 125.9 . . ?
C16 C17 C18 108.1(7) . . ?
C16 C17 Co1 70.3(4) . . ?
C18 C17 Co1 71.5(4) . . ?
C16 C17 H17 125.9 . . ?
C18 C17 H17 125.9 . . ?
Co1 C17 H17 124.0 . . ?
C19 C18 C17 108.5(7) . . ?
C19 C18 Co1 70.9(4) . . ?
C17 C18 Co1 68.6(4) . . ?
C19 C18 H18 125.8 . . ?
C17 C18 H18 125.8 . . ?
Co1 C18 H18 126.3 . . ?
C18 C19 C15 107.8(7) . . ?
C18 C19 Co1 70.5(4) . . ?
C15 C19 Co1 68.1(4) . . ?
C18 C19 H19 126.1 . . ?
C15 C19 H19 126.1 . . ?
Co1 C19 H19 126.9 . . ?
O2 C20 N2 121.8(7) . . ?
O2 C20 C21 124.2(7) . . ?
N2 C20 C21 114.0(7) . . ?
C20 C21 H21A 109.5 . . ?
C20 C21 H21B 109.5 . . ?
H21A C21 H21B 109.5 . . ?
C20 C21 H21C 109.5 . . ?
H21A C21 H21C 109.5 . . ?
H21B C21 H21C 109.5 . . ?
C23 C22 C27 118.8(8) . . ?
C23 C22 P2 121.9(6) . . ?
C27 C22 P2 119.3(7) . . ?
C22 C23 C24 121.0(9) . . ?
C22 C23 H23 119.5 . . ?
C24 C23 H23 119.5 . . ?
C25 C24 C23 121.0(10) . . ?
C25 C24 H24 119.5 . . ?
C23 C24 H24 119.5 . . ?
C26 C25 C24 119.5(9) . . ?
C26 C25 H25 120.3 . . ?
C24 C25 H25 120.3 . . ?
C25 C26 C27 122.7(10) . . ?
C25 C26 H26 118.7 . . ?
C27 C26 H26 118.7 . . ?
C22 C27 C26 117.1(9) . . ?
C22 C27 H27 121.5 . . ?
C26 C27 H27 121.5 . . ?
C33 C28 C29 119.6(7) . . ?
C33 C28 P2 117.8(6) . . ?
C29 C28 P2 122.4(6) . . ?
C30 C29 C28 119.4(8) . . ?
C30 C29 H29 120.3 . . ?
C28 C29 H29 120.3 . . ?
C29 C30 C31 119.9(8) . . ?
C29 C30 H30 120.0 . . ?
C31 C30 H30 120.0 . . ?
C32 C31 C30 120.5(7) . . ?
C32 C31 H31 119.8 . . ?
C30 C31 H31 119.8 . . ?
C31 C32 C33 120.4(8) . . ?
C31 C32 H32 119.8 . . ?
C33 C32 H32 119.8 . . ?
C28 C33 C32 120.0(8) . . ?
C28 C33 H33 120.0 . . ?
C32 C33 H33 120.0 . . ?
C38 C34 C35 107.7(8) . . ?
C38 C34 Co2 71.5(4) . . ?
C35 C34 Co2 69.4(4) . . ?
C38 C34 H34 126.1 . . ?
C35 C34 H34 126.1 . . ?
Co2 C34 H34 124.6 . . ?
C36 C35 C34 107.0(7) . . ?
C36 C35 Co2 70.1(4) . . ?
C34 C35 Co2 69.7(4) . . ?
C36 C35 H35 126.5 . . ?
C34 C35 H35 126.5 . . ?
Co2 C35 H35 125.4 . . ?
C35 C36 C37 108.4(8) . . ?
C35 C36 Co2 70.3(5) . . ?
C37 C36 Co2 71.3(5) . . ?
C35 C36 H36 125.8 . . ?
C37 C36 H36 125.8 . . ?
Co2 C36 H36 124.3 . . ?
C38 C37 C36 108.1(8) . . ?
C38 C37 Co2 70.9(5) . . ?
C36 C37 Co2 68.2(5) . . ?
C38 C37 H37 125.9 . . ?
C36 C37 H37 125.9 . . ?
Co2 C37 H37 126.5 . . ?
C37 C38 C34 108.7(8) . . ?
C37 C38 Co2 70.7(5) . . ?
C34 C38 Co2 68.7(4) . . ?
C37 C38 H38 125.7 . . ?
C34 C38 H38 125.7 . . ?
Co2 C38 H38 126.5 . . ?
Cl4 C40 Cl4 108.2(7) . 2_667 ?
Cl4 C40 H40A 110.4 . . ?
Cl4 C40 H40A 110.3 2_667 . ?
Cl4 C40 H40B 109.7 . . ?
Cl4 C40 H40B 109.6 2_667 . ?
H40A C40 H40B 108.6 . . ?
C40 Cl4 C40 71.8(7) . 2_667 ?
Cl2 C39 Cl3 112.4(7) . . ?
Cl2 C39 H39A 109.1 . . ?
Cl3 C39 H39A 109.1 . . ?
Cl2 C39 H39B 109.1 . . ?
Cl3 C39 H39B 109.1 . . ?
H39A C39 H39B 107.8 . . ?

loop_
_geom_bond_atom_site_label_1
_geom_bond_atom_site_label_2
_geom_bond_distance
_geom_bond_site_symmetry_2
_geom_bond_publ_flag
I1 Co1 2.5975(10) . ?
I2 Co1 2.5775(10) . ?
I3 Co2 2.5722(10) . ?
I4 Co2 2.5876(10) . ?
Co1 C15 2.053(7) . ?
Co1 C17 2.057(7) . ?
Co1 C16 2.059(7) . ?
Co1 C18 2.095(7) . ?
Co1 C19 2.101(8) . ?
Co1 P1 2.198(2) . ?
Co2 C36 2.065(8) . ?
Co2 C35 2.068(7) . ?
Co2 C34 2.071(7) . ?
Co2 C37 2.105(9) . ?
Co2 C38 2.108(7) . ?
Co2 P2 2.200(2) . ?
P1 N1 1.710(6) . ?
P1 C9 1.821(7) . ?
P1 C3 1.835(7) . ?
P2 N2 1.703(6) . ?
P2 C22 1.819(8) . ?
P2 C28 1.833(7) . ?
O1 C1 1.224(9) . ?
O2 C20 1.222(9) . ?
N1 C1 1.362(9) . ?
N2 C20 1.401(9) . ?
C1 C2 1.506(10) . ?
C2 H2A 0.9801 . ?
C2 H2B 0.9799 . ?
C2 H2C 0.9800 . ?
C3 C4 1.371(10) . ?
C3 C8 1.413(9) . ?
C4 C5 1.390(10) . ?
C4 H4 0.9500 . ?
C5 C6 1.395(11) . ?
C5 H5 0.9499 . ?
C6 C7 1.378(12) . ?
C6 H6 0.9500 . ?
C7 C8 1.402(11) . ?
C7 H7 0.9500 . ?
C8 H8 0.9500 . ?
C9 C14 1.391(11) . ?
C9 C10 1.415(10) . ?
C10 C11 1.377(11) . ?
C10 H10 0.9500 . ?
C11 C12 1.394(14) . ?
C11 H11 0.9500 . ?
C12 C13 1.398(15) . ?
C12 H12 0.9498 . ?
C13 C14 1.368(13) . ?
C13 H13 0.9499 . ?
C14 H14 0.9501 . ?
C15 C16 1.413(13) . ?
C15 C19 1.429(12) . ?
C15 H15 0.9499 . ?
C16 C17 1.396(11) . ?
C16 H16 0.9497 . ?
C17 C18 1.418(12) . ?
C17 H17 0.9500 . ?
C18 C19 1.387(11) . ?
C18 H18 0.9500 . ?
C19 H19 0.9500 . ?
C20 C21 1.496(12) . ?
C21 H21A 0.9800 . ?
C21 H21B 0.9799 . ?
C21 H21C 0.9801 . ?
C22 C23 1.365(12) . ?
C22 C27 1.414(12) . ?
C23 C24 1.386(13) . ?
C23 H23 0.9500 . ?
C24 C25 1.354(15) . ?
C24 H24 0.9499 . ?
C25 C26 1.324(16) . ?
C25 H25 0.9499 . ?
C26 C27 1.424(14) . ?
C26 H26 0.9500 . ?
C27 H27 0.9498 . ?
C28 C33 1.386(11) . ?
C28 C29 1.393(11) . ?
C29 C30 1.388(11) . ?
C29 H29 0.9502 . ?
C30 C31 1.390(13) . ?
C30 H30 0.9500 . ?
C31 C32 1.352(13) . ?
C31 H31 0.9500 . ?
C32 C33 1.392(11) . ?
C32 H32 0.9500 . ?
C33 H33 0.9500 . ?
C34 C38 1.424(13) . ?
C34 C35 1.446(12) . ?
C34 H34 0.9498 . ?
C35 C36 1.402(13) . ?
C35 H35 0.9499 . ?
C36 C37 1.444(13) . ?
C36 H36 0.9500 . ?
C37 C38 1.384(13) . ?
C37 H37 0.9501 . ?
C38 H38 0.9500 . ?
C40 Cl4 1.7001(11) . ?
C40 Cl4 1.7001(10) 2_667 ?
C40 H40A 0.9826 . ?
C40 H40B 0.9949 . ?
Cl4 C40 1.7001(10) 2_667 ?
C39 Cl2 1.6998(10) . ?
C39 Cl3 1.6999(10) . ?
C39 H39A 0.9901 . ?
C39 H39B 0.9900 . ?

loop_
_geom_torsion_atom_site_label_1
_geom_torsion_atom_site_label_2
_geom_torsion_atom_site_label_3
_geom_torsion_atom_site_label_4
_geom_torsion
_geom_torsion_site_symmetry_1
_geom_torsion_site_symmetry_2
_geom_torsion_site_symmetry_3
_geom_torsion_site_symmetry_4
_geom_torsion_publ_flag
C15 Co1 P1 N1 151.0(3) . . . . ?
C17 Co1 P1 N1 -138.1(3) . . . . ?
C16 Co1 P1 N1 -170.3(3) . . . . ?
C18 Co1 P1 N1 -146.9(6) . . . . ?
C19 Co1 P1 N1 137.2(4) . . . . ?
I2 Co1 P1 N1 50.2(2) . . . . ?
I1 Co1 P1 N1 -43.3(2) . . . . ?
C15 Co1 P1 C9 -90.2(4) . . . . ?
C17 Co1 P1 C9 -19.3(4) . . . . ?
C16 Co1 P1 C9 -51.4(4) . . . . ?
C18 Co1 P1 C9 -28.1(6) . . . . ?
C19 Co1 P1 C9 -104.0(4) . . . . ?
I2 Co1 P1 C9 169.0(3) . . . . ?
I1 Co1 P1 C9 75.5(3) . . . . ?
C15 Co1 P1 C3 34.1(4) . . . . ?
C17 Co1 P1 C3 105.0(4) . . . . ?
C16 Co1 P1 C3 72.9(4) . . . . ?
C18 Co1 P1 C3 96.3(6) . . . . ?
C19 Co1 P1 C3 20.3(4) . . . . ?
I2 Co1 P1 C3 -66.7(2) . . . . ?
I1 Co1 P1 C3 -160.1(2) . . . . ?
C36 Co2 P2 N2 -134.2(4) . . . . ?
C35 Co2 P2 N2 -167.0(3) . . . . ?
C34 Co2 P2 N2 154.1(3) . . . . ?
C37 Co2 P2 N2 -139.6(7) . . . . ?
C38 Co2 P2 N2 141.6(5) . . . . ?
I3 Co2 P2 N2 56.2(2) . . . . ?
I4 Co2 P2 N2 -38.5(2) . . . . ?
C36 Co2 P2 C22 107.3(4) . . . . ?
C35 Co2 P2 C22 74.5(4) . . . . ?
C34 Co2 P2 C22 35.6(4) . . . . ?
C37 Co2 P2 C22 101.9(7) . . . . ?
C38 Co2 P2 C22 23.1(5) . . . . ?
I3 Co2 P2 C22 -62.4(3) . . . . ?
I4 Co2 P2 C22 -157.0(3) . . . . ?
C36 Co2 P2 C28 -16.9(4) . . . . ?
C35 Co2 P2 C28 -49.7(4) . . . . ?
C34 Co2 P2 C28 -88.6(4) . . . . ?
C37 Co2 P2 C28 -22.3(7) . . . . ?
C38 Co2 P2 C28 -101.1(5) . . . . ?
I3 Co2 P2 C28 173.5(3) . . . . ?
I4 Co2 P2 C28 78.8(3) . . . . ?
C9 P1 N1 C1 60.9(7) . . . . ?
C3 P1 N1 C1 -50.6(7) . . . . ?
Co1 P1 N1 C1 -173.0(6) . . . . ?
C22 P2 N2 C20 -60.8(7) . . . . ?
C28 P2 N2 C20 50.9(7) . . . . ?
Co2 P2 N2 C20 176.0(5) . . . . ?
P1 N1 C1 O1 3.1(11) . . . . ?
P1 N1 C1 C2 -177.6(6) . . . . ?
N1 P1 C3 C4 -27.7(7) . . . . ?
C9 P1 C3 C4 -138.0(6) . . . . ?
Co1 P1 C3 C4 92.1(6) . . . . ?
N1 P1 C3 C8 156.5(6) . . . . ?
C9 P1 C3 C8 46.1(7) . . . . ?
Co1 P1 C3 C8 -83.7(6) . . . . ?
C8 C3 C4 C5 -1.3(12) . . . . ?
P1 C3 C4 C5 -177.0(6) . . . . ?
C3 C4 C5 C6 -0.4(12) . . . . ?
C4 C5 C6 C7 2.0(13) . . . . ?
C5 C6 C7 C8 -1.9(14) . . . . ?
C6 C7 C8 C3 0.3(13) . . . . ?
C4 C3 C8 C7 1.3(12) . . . . ?
P1 C3 C8 C7 177.1(6) . . . . ?
N1 P1 C9 C14 99.4(7) . . . . ?
C3 P1 C9 C14 -150.2(7) . . . . ?
Co1 P1 C9 C14 -22.2(8) . . . . ?
N1 P1 C9 C10 -78.5(7) . . . . ?
C3 P1 C9 C10 31.8(7) . . . . ?
Co1 P1 C9 C10 159.9(5) . . . . ?
C14 C9 C10 C11 -0.7(12) . . . . ?
P1 C9 C10 C11 177.3(7) . . . . ?
C9 C10 C11 C12 1.2(14) . . . . ?
C10 C11 C12 C13 -1.9(16) . . . . ?
C11 C12 C13 C14 2.2(17) . . . . ?
C12 C13 C14 C9 -1.7(17) . . . . ?
C10 C9 C14 C13 0.8(14) . . . . ?
P1 C9 C14 C13 -177.2(8) . . . . ?
C17 Co1 C15 C16 -37.3(5) . . . . ?
C18 Co1 C15 C16 -80.9(5) . . . . ?
C19 Co1 C15 C16 -117.1(6) . . . . ?
P1 Co1 C15 C16 75.9(4) . . . . ?
I2 Co1 C15 C16 170.1(4) . . . . ?
I1 Co1 C15 C16 -64.1(9) . . . . ?
C17 Co1 C15 C19 79.9(5) . . . . ?
C16 Co1 C15 C19 117.1(6) . . . . ?
C18 Co1 C15 C19 36.3(5) . . . . ?
P1 Co1 C15 C19 -166.9(4) . . . . ?
I2 Co1 C15 C19 -72.7(4) . . . . ?
I1 Co1 C15 C19 53.1(10) . . . . ?
C19 C15 C16 C17 -2.5(8) . . . . ?
Co1 C15 C16 C17 59.8(5) . . . . ?
C19 C15 C16 Co1 -62.3(5) . . . . ?
C15 Co1 C16 C17 -119.0(7) . . . . ?
C18 Co1 C16 C17 -38.2(5) . . . . ?
C19 Co1 C16 C17 -80.3(5) . . . . ?
P1 Co1 C16 C17 131.6(5) . . . . ?
I2 Co1 C16 C17 -134.1(5) . . . . ?
I1 Co1 C16 C17 35.6(6) . . . . ?
C17 Co1 C16 C15 119.0(7) . . . . ?
C18 Co1 C16 C15 80.9(5) . . . . ?
C19 Co1 C16 C15 38.7(5) . . . . ?
P1 Co1 C16 C15 -109.3(4) . . . . ?
I2 Co1 C16 C15 -15.1(6) . . . . ?
I1 Co1 C16 C15 154.6(4) . . . . ?
C15 C16 C17 C18 2.2(9) . . . . ?
Co1 C16 C17 C18 61.8(5) . . . . ?
C15 C16 C17 Co1 -59.6(5) . . . . ?
C15 Co1 C17 C16 37.8(5) . . . . ?
C18 Co1 C17 C16 118.0(7) . . . . ?
C19 Co1 C17 C16 81.7(5) . . . . ?
P1 Co1 C17 C16 -56.5(5) . . . . ?
I2 Co1 C17 C16 106.3(6) . . . . ?
I1 Co1 C17 C16 -152.2(5) . . . . ?
C15 Co1 C17 C18 -80.2(5) . . . . ?
C16 Co1 C17 C18 -118.0(7) . . . . ?
C19 Co1 C17 C18 -36.3(5) . . . . ?
P1 Co1 C17 C18 -174.4(4) . . . . ?
I2 Co1 C17 C18 -11.7(8) . . . . ?
I1 Co1 C17 C18 89.9(4) . . . . ?
C16 C17 C18 C19 -1.1(9) . . . . ?
Co1 C17 C18 C19 60.0(5) . . . . ?
C16 C17 C18 Co1 -61.0(5) . . . . ?
C15 Co1 C18 C19 -37.8(5) . . . . ?
C17 Co1 C18 C19 -119.7(7) . . . . ?
C16 Co1 C18 C19 -81.8(5) . . . . ?
P1 Co1 C18 C19 -107.4(6) . . . . ?
I2 Co1 C18 C19 54.2(5) . . . . ?
I1 Co1 C18 C19 148.6(4) . . . . ?
C15 Co1 C18 C17 81.9(5) . . . . ?
C16 Co1 C18 C17 37.9(5) . . . . ?
C19 Co1 C18 C17 119.7(7) . . . . ?
P1 Co1 C18 C17 12.3(9) . . . . ?
I2 Co1 C18 C17 173.9(4) . . . . ?
I1 Co1 C18 C17 -91.8(4) . . . . ?
C17 C18 C19 C15 -0.5(8) . . . . ?
Co1 C18 C19 C15 58.0(5) . . . . ?
C17 C18 C19 Co1 -58.5(5) . . . . ?
C16 C15 C19 C18 1.9(8) . . . . ?
Co1 C15 C19 C18 -59.5(5) . . . . ?
C16 C15 C19 Co1 61.3(5) . . . . ?
C15 Co1 C19 C18 119.5(7) . . . . ?
C17 Co1 C19 C18 37.5(5) . . . . ?
C16 Co1 C19 C18 80.9(5) . . . . ?
P1 Co1 C19 C18 140.5(4) . . . . ?
I2 Co1 C19 C18 -130.8(4) . . . . ?
I1 Co1 C19 C18 -38.9(5) . . . . ?
C17 Co1 C19 C15 -82.0(5) . . . . ?
C16 Co1 C19 C15 -38.7(5) . . . . ?
C18 Co1 C19 C15 -119.5(7) . . . . ?
P1 Co1 C19 C15 21.0(6) . . . . ?
I2 Co1 C19 C15 109.7(5) . . . . ?
I1 Co1 C19 C15 -158.4(4) . . . . ?
P2 N2 C20 O2 9.6(11) . . . . ?
P2 N2 C20 C21 -171.2(6) . . . . ?
N2 P2 C22 C23 -16.2(8) . . . . ?
C28 P2 C22 C23 -125.9(7) . . . . ?
Co2 P2 C22 C23 104.8(7) . . . . ?
N2 P2 C22 C27 167.1(7) . . . . ?
C28 P2 C22 C27 57.5(8) . . . . ?
Co2 P2 C22 C27 -71.9(7) . . . . ?
C27 C22 C23 C24 0.7(13) . . . . ?
P2 C22 C23 C24 -176.0(7) . . . . ?
C22 C23 C24 C25 1.7(15) . . . . ?
C23 C24 C25 C26 -3.3(16) . . . . ?
C24 C25 C26 C27 2.4(17) . . . . ?
C23 C22 C27 C26 -1.5(13) . . . . ?
P2 C22 C27 C26 175.3(7) . . . . ?
C25 C26 C27 C22 -0.1(16) . . . . ?
N2 P2 C28 C33 79.3(6) . . . . ?
C22 P2 C28 C33 -169.5(6) . . . . ?
Co2 P2 C28 C33 -41.7(6) . . . . ?
N2 P2 C28 C29 -96.2(7) . . . . ?
C22 P2 C28 C29 15.1(8) . . . . ?
Co2 P2 C28 C29 142.9(6) . . . . ?
C33 C28 C29 C30 0.5(13) . . . . ?
P2 C28 C29 C30 175.8(7) . . . . ?
C28 C29 C30 C31 -4.1(14) . . . . ?
C29 C30 C31 C32 5.2(15) . . . . ?
C30 C31 C32 C33 -2.6(13) . . . . ?
C29 C28 C33 C32 2.1(11) . . . . ?
P2 C28 C33 C32 -173.4(6) . . . . ?
C31 C32 C33 C28 -1.1(12) . . . . ?
C36 Co2 C34 C38 80.2(6) . . . . ?
C35 Co2 C34 C38 118.0(8) . . . . ?
C37 Co2 C34 C38 35.9(5) . . . . ?
P2 Co2 C34 C38 -168.5(5) . . . . ?
I3 Co2 C34 C38 -76.5(5) . . . . ?
I4 Co2 C34 C38 43.3(9) . . . . ?
C36 Co2 C34 C35 -37.8(5) . . . . ?
C37 Co2 C34 C35 -82.0(6) . . . . ?
C38 Co2 C34 C35 -118.0(8) . . . . ?
P2 Co2 C34 C35 73.5(5) . . . . ?
I3 Co2 C34 C35 165.6(5) . . . . ?
I4 Co2 C34 C35 -74.6(8) . . . . ?
C38 C34 C35 C36 -1.1(9) . . . . ?
Co2 C34 C35 C36 60.4(5) . . . . ?
C38 C34 C35 Co2 -61.6(5) . . . . ?
C34 Co2 C35 C36 -117.8(7) . . . . ?
C37 Co2 C35 C36 -38.3(5) . . . . ?
C38 Co2 C35 C36 -80.0(6) . . . . ?
P2 Co2 C35 C36 129.8(5) . . . . ?
I3 Co2 C35 C36 -139.0(5) . . . . ?
I4 Co2 C35 C36 31.9(6) . . . . ?
C36 Co2 C35 C34 117.8(7) . . . . ?
C37 Co2 C35 C34 79.5(6) . . . . ?
C38 Co2 C35 C34 37.8(5) . . . . ?
P2 Co2 C35 C34 -112.4(5) . . . . ?
I3 Co2 C35 C34 -21.2(6) . . . . ?
I4 Co2 C35 C34 149.7(4) . . . . ?
C34 C35 C36 C37 1.2(9) . . . . ?
Co2 C35 C36 C37 61.4(5) . . . . ?
C34 C35 C36 Co2 -60.2(5) . . . . ?
C34 Co2 C36 C35 38.9(5) . . . . ?
C37 Co2 C36 C35 118.5(7) . . . . ?
C38 Co2 C36 C35 82.4(5) . . . . ?
P2 Co2 C36 C35 -58.1(5) . . . . ?
I3 Co2 C36 C35 98.6(7) . . . . ?
I4 Co2 C36 C35 -155.4(5) . . . . ?
C35 Co2 C36 C37 -118.5(7) . . . . ?
C34 Co2 C36 C37 -79.5(6) . . . . ?
C38 Co2 C36 C37 -36.1(5) . . . . ?
P2 Co2 C36 C37 -176.6(4) . . . . ?
I3 Co2 C36 C37 -19.8(9) . . . . ?
I4 Co2 C36 C37 86.1(5) . . . . ?
C35 C36 C37 C38 -0.8(9) . . . . ?
Co2 C36 C37 C38 59.9(6) . . . . ?
C35 C36 C37 Co2 -60.7(5) . . . . ?
C36 Co2 C37 C38 -119.5(7) . . . . ?
C35 Co2 C37 C38 -82.0(5) . . . . ?
C34 Co2 C37 C38 -37.3(5) . . . . ?
P2 Co2 C37 C38 -112.0(7) . . . . ?
I3 Co2 C37 C38 50.8(5) . . . . ?
I4 Co2 C37 C38 145.7(5) . . . . ?
C35 Co2 C37 C36 37.5(5) . . . . ?
C34 Co2 C37 C36 82.2(6) . . . . ?
C38 Co2 C37 C36 119.5(7) . . . . ?
P2 Co2 C37 C36 7.5(10) . . . . ?
I3 Co2 C37 C36 170.3(4) . . . . ?
I4 Co2 C37 C36 -94.8(5) . . . . ?
C36 C37 C38 C34 0.1(9) . . . . ?
Co2 C37 C38 C34 58.3(5) . . . . ?
C36 C37 C38 Co2 -58.3(5) . . . . ?
C35 C34 C38 C37 0.6(9) . . . . ?
Co2 C34 C38 C37 -59.6(6) . . . . ?
C35 C34 C38 Co2 60.2(5) . . . . ?
C36 Co2 C38 C37 38.0(5) . . . . ?
C35 Co2 C38 C37 81.3(6) . . . . ?
C34 Co2 C38 C37 120.0(7) . . . . ?
P2 Co2 C38 C37 139.1(5) . . . . ?
I3 Co2 C38 C37 -134.7(5) . . . . ?
I4 Co2 C38 C37 -40.8(6) . . . . ?
C36 Co2 C38 C34 -82.0(6) . . . . ?
C35 Co2 C38 C34 -38.8(5) . . . . ?
C37 Co2 C38 C34 -120.0(7) . . . . ?
P2 Co2 C38 C34 19.1(7) . . . . ?
I3 Co2 C38 C34 105.3(5) . . . . ?
I4 Co2 C38 C34 -160.9(4) . . . . ?
Cl4 C40 Cl4 C40 0.000(2) 2_667 . . 2_667 ?
